data_4518767
loop_
_publ_author_name
'Li, Tao'
'McCabe, Karl N.'
'Maron, Laurent'
'Leng, Xuebing'
'Chen, Yaofeng'

_publ_section_title
;
 Organocalcium Complex-Catalyzed Selective Redistribution of ArSiH3 or
 Ar(alkyl)SiH2 to Ar3SiH or Ar2(alkyl)SiH
;
_journal_name_full 'ACS Catalysis'
_journal_page_first 6348
_journal_page_last 6356
_journal_paper_doi 10.1021/acscatal.1c00463
_journal_year 2021
_chemical_formula_moiety 'C27 H48 Ca N4'
_chemical_formula_sum 'C27 H48 Ca N4'
_chemical_formula_weight 468.77
_space_group_crystal_system triclinic
_space_group_IT_number 2
_space_group_name_Hall '-P 1'
_space_group_name_H-M_alt 'P -1'
_atom_sites_solution_hydrogens mixed
_atom_sites_solution_primary dual
_audit_creation_date 2019-07-23
_audit_creation_method
;
Olex2 1.2
(compiled 2018.05.29 svn.r3508 for OlexSys, GUI svn.r5506)
;
_cell_angle_alpha 115.2200(10)
_cell_angle_beta 107.4360(10)
_cell_angle_gamma 94.0400(10)
_cell_formula_units_Z 2
_cell_length_a 9.9232(2)
_cell_length_b 13.1316(3)
_cell_length_c 14.5808(3)
_cell_measurement_reflns_used 9942
_cell_measurement_temperature 170(2)
_cell_measurement_theta_max 54.88
_cell_measurement_theta_min 3.13
_cell_volume 1596.11(6)
_computing_cell_refinement 'SAINT v8.37A (Bruker, 2015)'
_computing_data_reduction 'SAINT v8.37A (Bruker, 2015)'
_computing_molecular_graphics 'Olex2 (Dolomanov et al., 2009)'
_computing_publication_material 'Olex2 (Dolomanov et al., 2009)'
_computing_structure_refinement 'ShelXL (Sheldrick, 2015)'
_computing_structure_solution 'ShelXT (Sheldrick, 2015)'
_diffrn_ambient_temperature 169.97
_diffrn_measured_fraction_theta_full 0.994
_diffrn_measured_fraction_theta_max 0.993
_diffrn_measurement_device_type 'Bruker D8 Venture'
_diffrn_measurement_method '\f and \w scans'
_diffrn_radiation_type GaK\a
_diffrn_radiation_wavelength 1.34139
_diffrn_reflns_av_R_equivalents 0.0378
_diffrn_reflns_av_unetI/netI 0.0352
_diffrn_reflns_Laue_measured_fraction_full 0.994
_diffrn_reflns_Laue_measured_fraction_max 0.993
_diffrn_reflns_limit_h_max 12
_diffrn_reflns_limit_h_min -12
_diffrn_reflns_limit_k_max 15
_diffrn_reflns_limit_k_min -15
_diffrn_reflns_limit_l_max 17
_diffrn_reflns_limit_l_min -17
_diffrn_reflns_number 19202
_diffrn_reflns_point_group_measured_fraction_full 0.994
_diffrn_reflns_point_group_measured_fraction_max 0.993
_diffrn_reflns_theta_full 53.594
_diffrn_reflns_theta_max 54.901
_diffrn_reflns_theta_min 3.131
_diffrn_standards_number 0
_exptl_absorpt_coefficient_mu 1.193
_exptl_absorpt_correction_T_max 0.7508
_exptl_absorpt_correction_T_min 0.6116
_exptl_absorpt_correction_type multi-scan
_exptl_absorpt_process_details
;
SADABS-2016/2 (Bruker,2016/2) was used for absorption correction.
wR2(int) was 0.0967 before and 0.0536 after correction.
The Ratio of minimum to maximum transmission is 0.8146.
The \l/2 correction factor is Not present.
;
_exptl_crystal_colour colourless
_exptl_crystal_density_diffrn 0.975
_exptl_crystal_description block
_exptl_crystal_F_000 516
_exptl_crystal_size_max 0.12
_exptl_crystal_size_mid 0.08
_exptl_crystal_size_min 0.05
_refine_diff_density_max 0.676
_refine_diff_density_min -0.334
_refine_diff_density_rms 0.055
_refine_ls_extinction_method none
_refine_ls_goodness_of_fit_ref 1.039
_refine_ls_hydrogen_treatment mixed
_refine_ls_matrix_type full
_refine_ls_number_parameters 304
_refine_ls_number_reflns 6017
_refine_ls_number_restraints 0
_refine_ls_restrained_S_all 1.039
_refine_ls_R_factor_all 0.0641
_refine_ls_R_factor_gt 0.0577
_refine_ls_shift/su_max 0.005
_refine_ls_shift/su_mean 0.000
_refine_ls_structure_factor_coef Fsqd
_refine_ls_weighting_details 'w=1/[\s^2^(Fo^2^)+(0.0907P)^2^+1.0025P] where P=(Fo^2^+2Fc^2^)/3'
_refine_ls_weighting_scheme calc
_refine_ls_wR_factor_gt 0.1618
_refine_ls_wR_factor_ref 0.1676
_reflns_Friedel_coverage 0.000
_reflns_number_gt 5297
_reflns_number_total 6017
_reflns_threshold_expression 'I > 2\s(I)'
_cod_data_source_file cs1c00463_si_005.cif
_cod_data_source_block mj19494_0m
_cod_database_code 4518767
_shelx_shelxl_version_number 2016/6
_shelx_space_group_comment
;
The symmetry employed for this shelxl refinement is uniquely defined
by the following loop, which should always be used as a source of
symmetry information in preference to the above space-group names.
They are only intended as comments.
;
_shelx_estimated_absorpt_t_max 0.943
_shelx_estimated_absorpt_t_min 0.870
_olex2_refinement_description
;
1. Fixed Uiso
 At 1.2 times of:
  All C(H) groups, All C(H,H) groups
 At 1.5 times of:
  All C(H,H,H) groups
2.a Ternary CH refined with riding coordinates:
 C22(H22), C25(H25)
2.b Secondary CH2 refined with riding coordinates:
 C6(H6A,H6B), C7(H7A,H7B), C8(H8A,H8B), C9(H9A,H9B)
2.c Aromatic/amide H refined with riding coordinates:
 C3(H3), C18(H18), C19(H19), C20(H20)
2.d Idealised Me refined as rotating group:
 C1(H1A,H1B,H1C), C10(H10A,H10B,H10C), C11(H11A,H11B,H11C), C12(H12A,H12B,
 H12C), C13(H13A,H13B,H13C), C14(H14A,H14B,H14C), C15(H15A,H15B,H15C), C23(H23A,
 H23B,H23C), C24(H24A,H24B,H24C), C26(H26A,H26B,H26C), C27(H27A,H27B,H27C)
;
_olex2_submission_special_instructions 'No special instructions were received'

loop_
_space_group_symop_operation_xyz
'x, y, z'
'-x, -y, -z'

loop_
_atom_site_label
_atom_site_type_symbol
_atom_site_fract_x
_atom_site_fract_y
_atom_site_fract_z
_atom_site_U_iso_or_equiv
_atom_site_adp_type
_atom_site_occupancy
_atom_site_site_symmetry_order
_atom_site_calc_flag
_atom_site_refinement_flags_posn
_atom_site_refinement_flags_adp
_atom_site_refinement_flags_occupancy
_atom_site_disorder_assembly
_atom_site_disorder_group
Ca1 Ca 0.50747(4) 0.54565(4) 0.13608(3) 0.03273(15) Uani 1 1 d . . . . .
H H 0.588(4) 0.600(3) 0.031(3) 0.065(9) Uiso 1 1 d . . . . .
N1 N 0.7112(2) 0.67792(16) 0.29841(15) 0.0377(4) Uani 1 1 d . . . . .
N2 N 0.5934(2) 0.43233(18) 0.22469(17) 0.0444(5) Uani 1 1 d . . . . .
N3 N 0.2936(2) 0.44788(17) 0.16183(17) 0.0425(5) Uani 1 1 d . . . . .
N4 N 0.3009(2) 0.66309(18) 0.13945(17) 0.0433(5) Uani 1 1 d . . . . .
C1 C 0.9787(3) 0.7248(2) 0.3806(2) 0.0541(7) Uani 1 1 d . . . . .
H1A H 1.008363 0.754617 0.336671 0.081 Uiso 1 1 calc GR . . . .
H1B H 1.050465 0.684836 0.404229 0.081 Uiso 1 1 calc GR . . . .
H1C H 0.972240 0.789134 0.444543 0.081 Uiso 1 1 calc GR . . . .
C2 C 0.8323(2) 0.6410(2) 0.31309(17) 0.0372(5) Uani 1 1 d . . . . .
C3 C 0.8372(3) 0.5227(2) 0.2746(2) 0.0420(5) Uani 1 1 d . . . . .
H3 H 0.925298 0.505479 0.265751 0.050 Uiso 1 1 calc R . . . .
C4 C 0.7306(3) 0.4266(2) 0.24743(19) 0.0410(5) Uani 1 1 d . . . . .
C5 C 0.7881(3) 0.3212(2) 0.2541(2) 0.0513(6) Uani 1 1 d . . . . .
C6 C 0.4810(3) 0.3515(3) 0.2215(3) 0.0566(7) Uani 1 1 d . . . . .
H6A H 0.522312 0.326573 0.277236 0.068 Uiso 1 1 calc R . . . .
H6B H 0.441767 0.282099 0.149140 0.068 Uiso 1 1 calc R . . . .
C7 C 0.3605(3) 0.4123(3) 0.2440(2) 0.0519(6) Uani 1 1 d . . . . .
H7A H 0.285318 0.359602 0.245119 0.062 Uiso 1 1 calc R . . . .
H7B H 0.400950 0.481338 0.316647 0.062 Uiso 1 1 calc R . . . .
C8 C 0.2083(3) 0.5335(3) 0.2003(3) 0.0600(7) Uani 1 1 d . . . . .
H8A H 0.264406 0.590714 0.277127 0.072 Uiso 1 1 calc R . . . .
H8B H 0.117496 0.493674 0.197400 0.072 Uiso 1 1 calc R . . . .
C9 C 0.1718(3) 0.5949(3) 0.1344(3) 0.0606(7) Uani 1 1 d . . . . .
H9A H 0.115597 0.537582 0.057543 0.073 Uiso 1 1 calc R . . . .
H9B H 0.109275 0.647211 0.160549 0.073 Uiso 1 1 calc R . . . .
C10 C 0.2617(4) 0.6772(3) 0.0402(3) 0.0665(8) Uani 1 1 d . . . . .
H10A H 0.347043 0.720194 0.040824 0.100 Uiso 1 1 calc GR . . . .
H10B H 0.184589 0.719786 0.038136 0.100 Uiso 1 1 calc GR . . . .
H10C H 0.227413 0.600859 -0.024208 0.100 Uiso 1 1 calc GR . . . .
C11 C 0.3491(3) 0.7766(2) 0.2350(2) 0.0583(7) Uani 1 1 d . . . . .
H11A H 0.371014 0.767292 0.300811 0.087 Uiso 1 1 calc GR . . . .
H11B H 0.272156 0.819111 0.230539 0.087 Uiso 1 1 calc GR . . . .
H11C H 0.436442 0.819596 0.238012 0.087 Uiso 1 1 calc GR . . . .
C12 C 0.1985(3) 0.3468(3) 0.0603(3) 0.0616(7) Uani 1 1 d . . . . .
H12A H 0.165011 0.369309 0.002693 0.092 Uiso 1 1 calc GR . . . .
H12B H 0.114658 0.317151 0.071452 0.092 Uiso 1 1 calc GR . . . .
H12C H 0.252397 0.286447 0.038819 0.092 Uiso 1 1 calc GR . . . .
C13 C 0.6865(4) 0.2055(3) 0.1626(3) 0.0697(8) Uani 1 1 d . . . . .
H13A H 0.605965 0.186973 0.182946 0.105 Uiso 1 1 calc GR . . . .
H13B H 0.740449 0.144308 0.151339 0.105 Uiso 1 1 calc GR . . . .
H13C H 0.648039 0.211292 0.095236 0.105 Uiso 1 1 calc GR . . . .
C14 C 0.8075(4) 0.3323(3) 0.3672(3) 0.0737(9) Uani 1 1 d . . . . .
H14A H 0.876034 0.405281 0.423866 0.111 Uiso 1 1 calc GR . . . .
H14B H 0.845236 0.267490 0.373274 0.111 Uiso 1 1 calc GR . . . .
H14C H 0.713643 0.331064 0.376398 0.111 Uiso 1 1 calc GR . . . .
C15 C 0.9352(3) 0.3181(3) 0.2417(3) 0.0587(7) Uani 1 1 d . . . . .
H15A H 0.928721 0.318855 0.173642 0.088 Uiso 1 1 calc GR . . . .
H15B H 0.963374 0.247589 0.240359 0.088 Uiso 1 1 calc GR . . . .
H15C H 1.008009 0.385936 0.303307 0.088 Uiso 1 1 calc GR . . . .
C16 C 0.7142(2) 0.7957(2) 0.36495(18) 0.0411(5) Uani 1 1 d . . . . .
C17 C 0.6688(3) 0.8188(2) 0.4543(2) 0.0487(6) Uani 1 1 d . . . . .
C18 C 0.6611(3) 0.9312(3) 0.5174(2) 0.0628(8) Uani 1 1 d . . . . .
H18 H 0.631882 0.947944 0.577667 0.075 Uiso 1 1 calc R . . . .
C19 C 0.6952(4) 1.0188(3) 0.4940(3) 0.0672(8) Uani 1 1 d . . . . .
H19 H 0.690019 1.095179 0.538445 0.081 Uiso 1 1 calc R . . . .
C20 C 0.7366(3) 0.9958(2) 0.4062(3) 0.0598(7) Uani 1 1 d . . . . .
H20 H 0.758249 1.056636 0.390290 0.072 Uiso 1 1 calc R . . . .
C21 C 0.7474(3) 0.8844(2) 0.3401(2) 0.0471(6) Uani 1 1 d . . . . .
C22 C 0.7934(3) 0.8652(2) 0.2450(2) 0.0536(6) Uani 1 1 d . . . . .
H22 H 0.799557 0.782533 0.208908 0.064 Uiso 1 1 calc R . . . .
C23 C 0.6814(4) 0.8873(3) 0.1597(3) 0.0640(8) Uani 1 1 d . . . . .
H23A H 0.590975 0.828123 0.125001 0.096 Uiso 1 1 calc GR . . . .
H23B H 0.720141 0.884043 0.104307 0.096 Uiso 1 1 calc GR . . . .
H23C H 0.662193 0.963910 0.195750 0.096 Uiso 1 1 calc GR . . . .
C24 C 0.9429(4) 0.9418(3) 0.2807(4) 0.0795(10) Uani 1 1 d . . . . .
H24A H 0.936001 1.022761 0.306759 0.119 Uiso 1 1 calc GR . . . .
H24B H 0.974746 0.917812 0.218581 0.119 Uiso 1 1 calc GR . . . .
H24C H 1.013252 0.933733 0.339323 0.119 Uiso 1 1 calc GR . . . .
C25 C 0.6337(3) 0.7221(3) 0.4798(2) 0.0538(7) Uani 1 1 d . . . . .
H25 H 0.598950 0.648319 0.409769 0.065 Uiso 1 1 calc R . . . .
C26 C 0.7656(5) 0.7108(4) 0.5556(3) 0.0903(12) Uani 1 1 d . . . . .
H26A H 0.842811 0.703169 0.525756 0.135 Uiso 1 1 calc GR . . . .
H26B H 0.741088 0.642183 0.563596 0.135 Uiso 1 1 calc GR . . . .
H26C H 0.798980 0.779770 0.626995 0.135 Uiso 1 1 calc GR . . . .
C27 C 0.5124(4) 0.7337(3) 0.5259(3) 0.0719(9) Uani 1 1 d . . . . .
H27A H 0.548564 0.797802 0.600313 0.108 Uiso 1 1 calc GR . . . .
H27B H 0.480727 0.661745 0.526559 0.108 Uiso 1 1 calc GR . . . .
H27C H 0.430258 0.749084 0.480226 0.108 Uiso 1 1 calc GR . . . .

loop_
_atom_site_aniso_label
_atom_site_aniso_U_11
_atom_site_aniso_U_22
_atom_site_aniso_U_33
_atom_site_aniso_U_23
_atom_site_aniso_U_13
_atom_site_aniso_U_12
Ca1 0.0289(2) 0.0398(3) 0.0281(2) 0.01513(18) 0.01018(17) 0.00670(17)
N1 0.0350(10) 0.0425(10) 0.0335(9) 0.0170(8) 0.0114(8) 0.0078(8)
N2 0.0388(11) 0.0491(11) 0.0525(12) 0.0323(10) 0.0139(9) 0.0084(9)
N3 0.0341(10) 0.0471(11) 0.0495(11) 0.0235(9) 0.0185(9) 0.0087(8)
N4 0.0368(10) 0.0472(11) 0.0444(11) 0.0228(9) 0.0104(8) 0.0112(8)
C1 0.0339(13) 0.0595(16) 0.0581(16) 0.0235(13) 0.0103(11) 0.0059(11)
C2 0.0314(11) 0.0454(12) 0.0322(11) 0.0162(10) 0.0116(9) 0.0081(9)
C3 0.0360(12) 0.0505(13) 0.0468(13) 0.0258(11) 0.0192(10) 0.0140(10)
C4 0.0425(12) 0.0487(13) 0.0394(12) 0.0270(11) 0.0149(10) 0.0135(10)
C5 0.0529(15) 0.0561(15) 0.0602(16) 0.0377(13) 0.0235(13) 0.0203(12)
C6 0.0477(15) 0.0595(16) 0.0775(19) 0.0456(15) 0.0226(14) 0.0102(12)
C7 0.0425(14) 0.0635(16) 0.0610(16) 0.0377(14) 0.0224(12) 0.0054(12)
C8 0.0508(15) 0.0681(18) 0.086(2) 0.0439(17) 0.0445(15) 0.0234(13)
C9 0.0372(13) 0.0627(17) 0.086(2) 0.0377(16) 0.0234(14) 0.0165(12)
C10 0.0651(19) 0.081(2) 0.0539(17) 0.0391(16) 0.0099(14) 0.0253(16)
C11 0.0510(15) 0.0529(15) 0.0562(16) 0.0170(13) 0.0117(13) 0.0180(12)
C12 0.0484(15) 0.0605(17) 0.0607(17) 0.0205(14) 0.0149(13) -0.0008(13)
C13 0.070(2) 0.0535(17) 0.092(2) 0.0359(17) 0.0348(18) 0.0164(15)
C14 0.082(2) 0.099(3) 0.078(2) 0.069(2) 0.0342(18) 0.036(2)
C15 0.0559(16) 0.0597(17) 0.083(2) 0.0466(16) 0.0317(15) 0.0288(13)
C16 0.0337(11) 0.0420(12) 0.0358(11) 0.0127(10) 0.0060(9) 0.0071(9)
C17 0.0430(13) 0.0543(15) 0.0358(12) 0.0125(11) 0.0104(10) 0.0113(11)
C18 0.0579(17) 0.0667(19) 0.0463(15) 0.0111(14) 0.0182(13) 0.0191(14)
C19 0.0650(19) 0.0487(16) 0.0592(18) 0.0043(14) 0.0167(15) 0.0143(14)
C20 0.0536(16) 0.0403(14) 0.0656(18) 0.0149(13) 0.0119(14) 0.0064(12)
C21 0.0387(12) 0.0439(13) 0.0482(14) 0.0177(11) 0.0091(10) 0.0051(10)
C22 0.0511(15) 0.0512(15) 0.0589(16) 0.0263(13) 0.0207(13) 0.0084(12)
C23 0.0703(19) 0.0625(18) 0.0633(18) 0.0350(15) 0.0220(15) 0.0125(15)
C24 0.060(2) 0.078(2) 0.108(3) 0.052(2) 0.0315(19) 0.0013(17)
C25 0.0582(16) 0.0677(17) 0.0378(13) 0.0240(12) 0.0217(12) 0.0152(13)
C26 0.084(3) 0.141(4) 0.085(3) 0.079(3) 0.039(2) 0.047(3)
C27 0.077(2) 0.092(2) 0.0561(18) 0.0337(17) 0.0378(16) 0.0205(18)

loop_
_atom_type_symbol
_atom_type_description
_atom_type_scat_dispersion_real
_atom_type_scat_dispersion_imag
_atom_type_scat_source
C C 0.0148 0.0070 'International Tables Vol C Tables 4.2.6.8 and 6.1.1.4'
H H 0.0000 0.0000 'International Tables Vol C Tables 4.2.6.8 and 6.1.1.4'
Ca Ca 0.3953 1.0257 'International Tables Vol C Tables 4.2.6.8 and 6.1.1.4'
N N 0.0253 0.0136 'International Tables Vol C Tables 4.2.6.8 and 6.1.1.4'

loop_
_geom_angle_atom_site_label_1
_geom_angle_atom_site_label_2
_geom_angle_atom_site_label_3
_geom_angle
_geom_angle_site_symmetry_1
_geom_angle_site_symmetry_3
_geom_angle_publ_flag
Ca1 Ca1 H 37.2(8) 2_665 2_665 ?
Ca1 Ca1 H 36.4(8) 2_665 . ?
H Ca1 H 73.6(13) . 2_665 ?
N1 Ca1 Ca1 124.81(5) . 2_665 ?
N1 Ca1 H 152.4(8) . 2_665 ?
N1 Ca1 H 92.1(8) . . ?
N1 Ca1 N3 117.34(7) . . ?
N1 Ca1 N4 103.41(6) . . ?
N1 Ca1 C2 21.81(6) . . ?
N1 Ca1 C4 64.42(6) . . ?
N2 Ca1 Ca1 119.27(6) . 2_665 ?
N2 Ca1 H 131.8(8) . . ?
N2 Ca1 H 96.4(8) . 2_665 ?
N2 Ca1 N1 75.41(7) . . ?
N2 Ca1 N3 70.31(7) . . ?
N2 Ca1 N4 132.80(7) . . ?
N2 Ca1 C2 62.81(6) . . ?
N2 Ca1 C4 21.04(6) . . ?
N3 Ca1 Ca1 117.58(5) . 2_665 ?
N3 Ca1 H 83.0(8) . 2_665 ?
N3 Ca1 H 148.7(8) . . ?
N3 Ca1 N4 69.00(6) . . ?
N3 Ca1 C2 122.59(6) . . ?
N3 Ca1 C4 91.33(6) . . ?
N4 Ca1 Ca1 100.34(5) . 2_665 ?
N4 Ca1 H 95.2(8) . . ?
N4 Ca1 H 101.4(8) . 2_665 ?
N4 Ca1 C2 125.18(6) . . ?
N4 Ca1 C4 149.68(6) . . ?
C2 Ca1 Ca1 113.38(4) . 2_665 ?
C2 Ca1 H 131.7(8) . 2_665 ?
C2 Ca1 H 88.7(8) . . ?
C2 Ca1 C4 46.89(6) . . ?
C4 Ca1 Ca1 109.35(5) . 2_665 ?
C4 Ca1 H 112.2(8) . . ?
C4 Ca1 H 98.7(8) . 2_665 ?
C2 N1 Ca1 115.32(15) . . ?
C2 N1 C16 119.56(19) . . ?
C16 N1 Ca1 124.15(14) . . ?
C4 N2 Ca1 118.07(15) . . ?
C4 N2 C6 124.2(2) . . ?
C6 N2 Ca1 115.57(16) . . ?
C7 N3 Ca1 105.96(14) . . ?
C7 N3 C8 110.8(2) . . ?
C7 N3 C12 110.0(2) . . ?
C8 N3 Ca1 108.70(15) . . ?
C12 N3 Ca1 111.98(16) . . ?
C12 N3 C8 109.4(2) . . ?
C9 N4 Ca1 109.34(15) . . ?
C9 N4 C10 108.1(2) . . ?
C10 N4 Ca1 107.00(17) . . ?
C11 N4 Ca1 112.09(15) . . ?
C11 N4 C9 110.7(2) . . ?
C11 N4 C10 109.4(2) . . ?
H1A C1 H1B 109.5 . . ?
H1A C1 H1C 109.5 . . ?
H1B C1 H1C 109.5 . . ?
C2 C1 H1A 109.5 . . ?
C2 C1 H1B 109.5 . . ?
C2 C1 H1C 109.5 . . ?
N1 C2 Ca1 42.87(11) . . ?
N1 C2 C1 121.3(2) . . ?
N1 C2 C3 124.1(2) . . ?
C1 C2 Ca1 155.40(17) . . ?
C3 C2 Ca1 85.29(13) . . ?
C3 C2 C1 114.5(2) . . ?
C2 C3 H3 115.2 . . ?
C4 C3 C2 129.7(2) . . ?
C4 C3 H3 115.2 . . ?
N2 C4 Ca1 40.89(11) . . ?
N2 C4 C3 119.9(2) . . ?
N2 C4 C5 124.0(2) . . ?
C3 C4 Ca1 84.31(14) . . ?
C3 C4 C5 116.0(2) . . ?
C5 C4 Ca1 153.87(17) . . ?
C13 C5 C4 111.9(2) . . ?
C13 C5 C14 111.2(3) . . ?
C14 C5 C4 108.4(2) . . ?
C15 C5 C4 112.1(2) . . ?
C15 C5 C13 105.6(3) . . ?
C15 C5 C14 107.5(2) . . ?
N2 C6 H6A 110.0 . . ?
N2 C6 H6B 110.0 . . ?
N2 C6 C7 108.3(2) . . ?
H6A C6 H6B 108.4 . . ?
C7 C6 H6A 110.0 . . ?
C7 C6 H6B 110.0 . . ?
N3 C7 C6 111.9(2) . . ?
N3 C7 H7A 109.2 . . ?
N3 C7 H7B 109.2 . . ?
C6 C7 H7A 109.2 . . ?
C6 C7 H7B 109.2 . . ?
H7A C7 H7B 107.9 . . ?
N3 C8 H8A 109.1 . . ?
N3 C8 H8B 109.1 . . ?
N3 C8 C9 112.5(2) . . ?
H8A C8 H8B 107.8 . . ?
C9 C8 H8A 109.1 . . ?
C9 C8 H8B 109.1 . . ?
N4 C9 C8 113.0(2) . . ?
N4 C9 H9A 109.0 . . ?
N4 C9 H9B 109.0 . . ?
C8 C9 H9A 109.0 . . ?
C8 C9 H9B 109.0 . . ?
H9A C9 H9B 107.8 . . ?
N4 C10 H10A 109.5 . . ?
N4 C10 H10B 109.5 . . ?
N4 C10 H10C 109.5 . . ?
H10A C10 H10B 109.5 . . ?
H10A C10 H10C 109.5 . . ?
H10B C10 H10C 109.5 . . ?
N4 C11 H11A 109.5 . . ?
N4 C11 H11B 109.5 . . ?
N4 C11 H11C 109.5 . . ?
H11A C11 H11B 109.5 . . ?
H11A C11 H11C 109.5 . . ?
H11B C11 H11C 109.5 . . ?
N3 C12 H12A 109.5 . . ?
N3 C12 H12B 109.5 . . ?
N3 C12 H12C 109.5 . . ?
H12A C12 H12B 109.5 . . ?
H12A C12 H12C 109.5 . . ?
H12B C12 H12C 109.5 . . ?
C5 C13 H13A 109.5 . . ?
C5 C13 H13B 109.5 . . ?
C5 C13 H13C 109.5 . . ?
H13A C13 H13B 109.5 . . ?
H13A C13 H13C 109.5 . . ?
H13B C13 H13C 109.5 . . ?
C5 C14 H14A 109.5 . . ?
C5 C14 H14B 109.5 . . ?
C5 C14 H14C 109.5 . . ?
H14A C14 H14B 109.5 . . ?
H14A C14 H14C 109.5 . . ?
H14B C14 H14C 109.5 . . ?
C5 C15 H15A 109.5 . . ?
C5 C15 H15B 109.5 . . ?
C5 C15 H15C 109.5 . . ?
H15A C15 H15B 109.5 . . ?
H15A C15 H15C 109.5 . . ?
H15B C15 H15C 109.5 . . ?
C17 C16 N1 116.4(2) . . ?
C21 C16 N1 122.9(2) . . ?
C21 C16 C17 120.5(2) . . ?
C16 C17 C25 119.7(2) . . ?
C18 C17 C16 118.5(3) . . ?
C18 C17 C25 121.7(3) . . ?
C17 C18 H18 119.4 . . ?
C19 C18 C17 121.2(3) . . ?
C19 C18 H18 119.4 . . ?
C18 C19 H19 119.9 . . ?
C20 C19 C18 120.2(3) . . ?
C20 C19 H19 119.9 . . ?
C19 C20 H20 119.4 . . ?
C19 C20 C21 121.3(3) . . ?
C21 C20 H20 119.4 . . ?
C16 C21 C22 123.1(2) . . ?
C20 C21 C16 118.4(3) . . ?
C20 C21 C22 118.5(3) . . ?
C21 C22 H22 108.0 . . ?
C21 C22 C23 111.6(2) . . ?
C21 C22 C24 112.5(3) . . ?
C23 C22 H22 108.0 . . ?
C24 C22 H22 108.0 . . ?
C24 C22 C23 108.6(3) . . ?
C22 C23 H23A 109.5 . . ?
C22 C23 H23B 109.5 . . ?
C22 C23 H23C 109.5 . . ?
H23A C23 H23B 109.5 . . ?
H23A C23 H23C 109.5 . . ?
H23B C23 H23C 109.5 . . ?
C22 C24 H24A 109.5 . . ?
C22 C24 H24B 109.5 . . ?
C22 C24 H24C 109.5 . . ?
H24A C24 H24B 109.5 . . ?
H24A C24 H24C 109.5 . . ?
H24B C24 H24C 109.5 . . ?
C17 C25 H25 107.2 . . ?
C17 C25 C27 113.3(3) . . ?
C26 C25 C17 111.9(3) . . ?
C26 C25 H25 107.2 . . ?
C26 C25 C27 109.8(3) . . ?
C27 C25 H25 107.2 . . ?
C25 C26 H26A 109.5 . . ?
C25 C26 H26B 109.5 . . ?
C25 C26 H26C 109.5 . . ?
H26A C26 H26B 109.5 . . ?
H26A C26 H26C 109.5 . . ?
H26B C26 H26C 109.5 . . ?
C25 C27 H27A 109.5 . . ?
C25 C27 H27B 109.5 . . ?
C25 C27 H27C 109.5 . . ?
H27A C27 H27B 109.5 . . ?
H27A C27 H27C 109.5 . . ?
H27B C27 H27C 109.5 . . ?

loop_
_geom_bond_atom_site_label_1
_geom_bond_atom_site_label_2
_geom_bond_distance
_geom_bond_site_symmetry_2
_geom_bond_publ_flag
Ca1 Ca1 3.5741(8) 2_665 ?
Ca1 H 2.25(3) . ?
Ca1 H 2.21(3) 2_665 ?
Ca1 N1 2.4166(19) . ?
Ca1 N2 2.402(2) . ?
Ca1 N3 2.6074(19) . ?
Ca1 N4 2.650(2) . ?
Ca1 C2 3.211(2) . ?
Ca1 C4 3.237(2) . ?
N1 C2 1.320(3) . ?
N1 C16 1.425(3) . ?
N2 C4 1.317(3) . ?
N2 C6 1.461(3) . ?
N3 C7 1.462(3) . ?
N3 C8 1.474(3) . ?
N3 C12 1.469(3) . ?
N4 C9 1.474(3) . ?
N4 C10 1.477(3) . ?
N4 C11 1.457(3) . ?
C1 H1A 0.9800 . ?
C1 H1B 0.9800 . ?
C1 H1C 0.9800 . ?
C1 C2 1.512(3) . ?
C2 C3 1.419(3) . ?
C3 H3 0.9500 . ?
C3 C4 1.415(3) . ?
C4 C5 1.563(3) . ?
C5 C13 1.535(4) . ?
C5 C14 1.543(4) . ?
C5 C15 1.524(4) . ?
C6 H6A 0.9900 . ?
C6 H6B 0.9900 . ?
C6 C7 1.524(4) . ?
C7 H7A 0.9900 . ?
C7 H7B 0.9900 . ?
C8 H8A 0.9900 . ?
C8 H8B 0.9900 . ?
C8 C9 1.483(4) . ?
C9 H9A 0.9900 . ?
C9 H9B 0.9900 . ?
C10 H10A 0.9800 . ?
C10 H10B 0.9800 . ?
C10 H10C 0.9800 . ?
C11 H11A 0.9800 . ?
C11 H11B 0.9800 . ?
C11 H11C 0.9800 . ?
C12 H12A 0.9800 . ?
C12 H12B 0.9800 . ?
C12 H12C 0.9800 . ?
C13 H13A 0.9800 . ?
C13 H13B 0.9800 . ?
C13 H13C 0.9800 . ?
C14 H14A 0.9800 . ?
C14 H14B 0.9800 . ?
C14 H14C 0.9800 . ?
C15 H15A 0.9800 . ?
C15 H15B 0.9800 . ?
C15 H15C 0.9800 . ?
C16 C17 1.423(4) . ?
C16 C21 1.405(4) . ?
C17 C18 1.390(4) . ?
C17 C25 1.513(4) . ?
C18 H18 0.9500 . ?
C18 C19 1.380(5) . ?
C19 H19 0.9500 . ?
C19 C20 1.379(5) . ?
C20 H20 0.9500 . ?
C20 C21 1.400(4) . ?
C21 C22 1.514(4) . ?
C22 H22 1.0000 . ?
C22 C23 1.547(4) . ?
C22 C24 1.538(4) . ?
C23 H23A 0.9800 . ?
C23 H23B 0.9800 . ?
C23 H23C 0.9800 . ?
C24 H24A 0.9800 . ?
C24 H24B 0.9800 . ?
C24 H24C 0.9800 . ?
C25 H25 1.0000 . ?
C25 C26 1.502(5) . ?
C25 C27 1.531(4) . ?
C26 H26A 0.9800 . ?
C26 H26B 0.9800 . ?
C26 H26C 0.9800 . ?
C27 H27A 0.9800 . ?
C27 H27B 0.9800 . ?
C27 H27C 0.9800 . ?

loop_
_smtbx_masks_void_nr
_smtbx_masks_void_average_x
_smtbx_masks_void_average_y
_smtbx_masks_void_average_z
_smtbx_masks_void_volume
_smtbx_masks_void_count_electrons
_smtbx_masks_void_content
1 -0.123 0.000 0.000 296.1 16.4 ?
2 0.500 0.500 0.500 57.2 0.0 ?
